data_7038199
loop_
_publ_author_name
'Nakajima, Takayuki'
'Noda, Sayo'
'Sakamoto, Miyuki'
'Matsui, Aya'
'Nakamae, Kanako'
'Kure, Bunsho'
'Ura, Yasuyuki'
'Tanase, Tomoaki'

_publ_section_title
;
 Oxidative addition of an aromatic ortho C-H bond of tetraphosphine to
 asymmetric diiridium(i) centres.
;
_journal_issue 11
_journal_name_full 'Dalton transactions (Cambridge, England : 2003)'
_journal_page_first 4747
_journal_page_last 4761
_journal_paper_doi 10.1039/c5dt04725k
_journal_volume 45
_journal_year 2016
_chemical_formula_moiety 'C81 H84 F12 Ir2 N4 P6'
_chemical_formula_sum 'C81 H84 F12 Ir2 N4 P6'
_chemical_formula_weight 1911.85
_space_group_crystal_system monoclinic
_space_group_IT_number 14
_space_group_name_Hall '-P 2yn'
_space_group_name_H-M_alt 'P 1 21/n 1'
_symmetry_space_group_name_Hall '-P 2yn'
_symmetry_space_group_name_H-M 'P 1 21/n 1'
_atom_sites_solution_hydrogens geom
_atom_sites_solution_primary direct
_atom_sites_solution_secondary difmap
_audit_update_record
;
2016-01-25 deposited with the CCDC.
2016-01-26 downloaded from the CCDC.
;
_cell_angle_alpha 90.0000
_cell_angle_beta 95.920(2)
_cell_angle_gamma 90.0000
_cell_formula_units_Z 4
_cell_length_a 12.1032(15)
_cell_length_b 20.671(3)
_cell_length_c 34.721(4)
_cell_measurement_reflns_used 16779
_cell_measurement_temperature 153
_cell_measurement_theta_max 27.51
_cell_measurement_theta_min 3.02
_cell_volume 8640.4(19)
_computing_cell_refinement CrystalClear
_computing_data_collection 'CrystalClear (Rigaku Inc., 2008)'
_computing_data_reduction CrystalClear
_computing_molecular_graphics 'CrystalStructure 4.2'
_computing_publication_material 'CrystalStructure 4.2 (Rigaku, 2015)'
_computing_structure_refinement 'SHELXL Version 2014/7 (Sheldrick, 2008)'
_computing_structure_solution 'SIR92 (Altomare, et al., 1994)'
_diffrn_ambient_temperature 153
_diffrn_detector_area_resol_mean 7.111
_diffrn_measured_fraction_theta_full 0.977
_diffrn_measured_fraction_theta_max 0.977
_diffrn_measurement_device_type 'Rigaku Saturn724'
_diffrn_measurement_method \w
_diffrn_radiation_type 'Mo K\a'
_diffrn_radiation_wavelength 0.71075
_diffrn_reflns_Laue_measured_fraction_full 0.977
_diffrn_reflns_Laue_measured_fraction_max 0.977
_diffrn_reflns_limit_h_max 15
_diffrn_reflns_limit_h_min -15
_diffrn_reflns_limit_k_max 26
_diffrn_reflns_limit_k_min -26
_diffrn_reflns_limit_l_max 45
_diffrn_reflns_limit_l_min -45
_diffrn_reflns_number 81487
_diffrn_reflns_point_group_measured_fraction_full 0.977
_diffrn_reflns_point_group_measured_fraction_max 0.977
_diffrn_reflns_theta_full 25.242
_diffrn_reflns_theta_max 27.506
_diffrn_reflns_theta_min 3.015
_diffrn_standards_number 0
_exptl_absorpt_coefficient_mu 3.265
_exptl_absorpt_correction_T_max 0.520
_exptl_absorpt_correction_T_min 0.431
_exptl_absorpt_correction_type multi-scan
_exptl_absorpt_process_details 'REQAB (Rigaku, 1998)'
_exptl_crystal_colour colorless
_exptl_crystal_density_diffrn 1.470
_exptl_crystal_density_method 'not measured'
_exptl_crystal_description prism
_exptl_crystal_F_000 3800.00
_exptl_crystal_size_max 0.200
_exptl_crystal_size_mid 0.200
_exptl_crystal_size_min 0.200
_refine_diff_density_max 5.26
_refine_diff_density_min -2.36
_refine_ls_extinction_method none
_refine_ls_goodness_of_fit_ref 1.086
_refine_ls_hydrogen_treatment mixed
_refine_ls_number_parameters 928
_refine_ls_number_reflns 19408
_refine_ls_number_restraints 3
_refine_ls_R_factor_all 0.0868
_refine_ls_R_factor_gt 0.0681
_refine_ls_shift/su_max 0.001
_refine_ls_structure_factor_coef Fsqd
_refine_ls_weighting_details 'w = 1/[\s^2^(Fo^2^)+(0.1171P)^2^+0.2071P] where P=(Fo^2^+2Fc^2^)/3'
_refine_ls_weighting_scheme calc
_refine_ls_wR_factor_gt 0.1815
_refine_ls_wR_factor_ref 0.2017
_reflns_Friedel_coverage 0.000
_reflns_number_gt 14343
_reflns_number_total 19408
_reflns_threshold_expression F^2^>2.0\s(F^2^)
_cod_data_source_file c5dt04725k2.cif
_cod_data_source_block compound3
_cod_depositor_comments 'Adding full bibliography for 7038197--7038203.cif.'
_cod_original_cell_volume 8640.1(19)
_cod_database_code 7038199
_platon_squeeze_void_probe_radius 1.20

loop_
_space_group_symop_id
_space_group_symop_operation_xyz
1 +X,+Y,+Z
2 1/2-X,1/2+Y,1/2-Z
3 -X,-Y,-Z
4 -1/2+X,-1/2-Y,-1/2+Z

loop_
_atom_site_label
_atom_site_type_symbol
_atom_site_fract_x
_atom_site_fract_y
_atom_site_fract_z
_atom_site_U_iso_or_equiv
_atom_site_adp_type
_atom_site_occupancy
_atom_site_site_symmetry_order
_atom_site_calc_flag
_atom_site_refinement_flags_posn
_atom_site_refinement_flags_adp
Ir1 Ir 0.21097(2) 0.88404(2) 0.38541(2) 0.04369(10) Uani 1 1 d . .
Ir2 Ir 0.16986(2) 0.75834(2) 0.41471(2) 0.04730(10) Uani 1 1 d D .
P1 P 0.00501(16) 0.78465(10) 0.37948(6) 0.0554(5) Uani 1 1 d . .
P2 P 0.05127(14) 0.91203(8) 0.41419(5) 0.0433(4) Uani 1 1 d . .
P3 P 0.33543(14) 0.89777(8) 0.44104(5) 0.0435(4) Uani 1 1 d . .
P4 P 0.32560(15) 0.75546(8) 0.45926(6) 0.0460(4) Uani 1 1 d . .
P5 P -0.21667(18) 0.82829(11) 0.50657(8) 0.0685(6) Uani 1 1 d . .
P6 P -0.3386(5) 0.9562(3) 0.23183(17) 0.1473(17) Uani 1 1 d . .
F1 F -0.3416(5) 0.8472(4) 0.5100(2) 0.116(2) Uani 1 1 d . .
F2 F -0.1832(6) 0.8760(3) 0.54138(18) 0.0957(19) Uani 1 1 d . .
F3 F -0.2042(6) 0.8882(3) 0.4779(2) 0.0965(18) Uani 1 1 d . .
F4 F -0.2522(8) 0.7851(5) 0.4705(3) 0.169(5) Uani 1 1 d . .
F5 F -0.2273(8) 0.7707(3) 0.5346(3) 0.141(4) Uani 1 1 d . .
F6 F -0.0931(5) 0.8090(3) 0.5017(2) 0.113(2) Uani 1 1 d . .
F7 F -0.3709(12) 1.0259(6) 0.2488(4) 0.199(6) Uani 1 1 d . .
F8 F -0.2885(11) 0.9381(6) 0.2726(3) 0.202(5) Uani 1 1 d . .
F9 F -0.4546(10) 0.9298(7) 0.2411(5) 0.219(6) Uani 1 1 d . .
F10 F -0.3864(13) 0.9726(6) 0.1871(4) 0.227(7) Uani 1 1 d . .
F11 F -0.2201(12) 0.9840(7) 0.2188(6) 0.241(7) Uani 1 1 d . .
F12 F -0.2973(9) 0.8860(4) 0.2144(3) 0.154(4) Uani 1 1 d . .
N1 N 0.2616(5) 1.0200(3) 0.35613(16) 0.0468(13) Uani 1 1 d . .
N2 N 0.3838(5) 0.8297(4) 0.33233(19) 0.0617(17) Uani 1 1 d . .
N3 N 0.2706(6) 0.6810(3) 0.34764(18) 0.0612(17) Uani 1 1 d . .
N4 N 0.0591(6) 0.6350(3) 0.4445(2) 0.0599(16) Uani 1 1 d . .
C1 C 0.2396(6) 0.9727(5) 0.3675(2) 0.0580(19) Uani 1 1 d . .
C2 C 0.3244(6) 0.8471(4) 0.3548(2) 0.0515(16) Uani 1 1 d . .
C3 C 0.2350(6) 0.7101(4) 0.3721(2) 0.0501(16) Uani 1 1 d . .
C4 C 0.1039(6) 0.6801(4) 0.4353(2) 0.0557(18) Uani 1 1 d . .
C5 C -0.0572(6) 0.8490(4) 0.4057(2) 0.0508(16) Uani 1 1 d . .
H5A H -0.0792 0.8327 0.4306 0.061 Uiso 1 1 calc R U
H5B H -0.1237 0.8666 0.3903 0.061 Uiso 1 1 calc R U
C6 C 0.0689(6) 0.9249(3) 0.4667(2) 0.0496(16) Uani 1 1 d . .
H6A H 0.0029 0.9482 0.4742 0.060 Uiso 1 1 calc R U
H6B H 0.0712 0.8822 0.4796 0.060 Uiso 1 1 calc R U
C7 C 0.1710(6) 0.9622(3) 0.4817(2) 0.0490(15) Uani 1 1 d . .
H7A H 0.1599 0.9803 0.5074 0.059 Uiso 1 1 calc R U
H7B H 0.1805 0.9990 0.4640 0.059 Uiso 1 1 calc R U
C8 C 0.2776(6) 0.9214(4) 0.4854(2) 0.0518(16) Uani 1 1 d . .
H8A H 0.2627 0.8814 0.4997 0.062 Uiso 1 1 calc R U
H8B H 0.3354 0.9458 0.5016 0.062 Uiso 1 1 calc R U
C9 C 0.4170(6) 0.8239(3) 0.4547(2) 0.0488(15) Uani 1 1 d . .
H9A H 0.4675 0.8144 0.4347 0.059 Uiso 1 1 calc R U
H9B H 0.4630 0.8311 0.4796 0.059 Uiso 1 1 calc R U
C10 C 0.3180(8) 1.0770(5) 0.3436(2) 0.073(3) Uani 1 1 d . .
C11 C 0.2683(9) 1.1395(5) 0.3491(3) 0.081(3) Uani 1 1 d . .
C12 C 0.3292(12) 1.1921(6) 0.3387(3) 0.097(4) Uani 1 1 d . .
H12 H 0.3013 1.2346 0.3414 0.117 Uiso 1 1 calc R U
C13 C 0.4322(14) 1.1832(8) 0.3239(4) 0.119(6) Uani 1 1 d . .
C14 C 0.4765(11) 1.1225(10) 0.3189(4) 0.128(6) Uani 1 1 d . .
H14 H 0.5462 1.1184 0.3088 0.153 Uiso 1 1 calc R U
C15 C 0.4178(9) 1.0659(7) 0.3287(3) 0.096(4) Uani 1 1 d . .
C16 C 0.1604(12) 1.1453(5) 0.3643(3) 0.096(4) Uani 1 1 d . .
H16A H 0.1325 1.1021 0.3697 0.115 Uiso 1 1 calc R U
H16B H 0.1686 1.1708 0.3882 0.115 Uiso 1 1 calc R U
H16C H 0.1079 1.1669 0.3450 0.115 Uiso 1 1 calc R U
C17 C 0.4976(17) 1.2443(9) 0.3115(5) 0.186(10) Uani 1 1 d . .
H17A H 0.4563 1.2836 0.3168 0.224 Uiso 1 1 calc R U
H17B H 0.5711 1.2456 0.3263 0.224 Uiso 1 1 calc R U
H17C H 0.5061 1.2419 0.2838 0.224 Uiso 1 1 calc R U
C18 C 0.4633(10) 1.0023(7) 0.3254(4) 0.105(4) Uani 1 1 d . .
H18A H 0.5342 1.0052 0.3142 0.127 Uiso 1 1 calc R U
H18B H 0.4753 0.9824 0.3511 0.127 Uiso 1 1 calc R U
H18C H 0.4113 0.9757 0.3086 0.127 Uiso 1 1 calc R U
C19 C 0.4514(8) 0.8053(5) 0.3057(3) 0.081(3) Uani 1 1 d . .
C20 C 0.3971(9) 0.7831(5) 0.2682(3) 0.080(3) Uani 1 1 d . .
C21 C 0.4677(14) 0.7607(6) 0.2426(4) 0.107(4) Uani 1 1 d . .
H21 H 0.4368 0.7481 0.2175 0.129 Uiso 1 1 calc R U
C22 C 0.5761(11) 0.7558(9) 0.2512(4) 0.185(6) Uani 1 1 d D .
C23 C 0.6216(10) 0.7752(8) 0.2864(4) 0.185(6) Uani 1 1 d D .
H23 H 0.6995 0.7703 0.2926 0.221 Uiso 1 1 calc R U
C24 C 0.5619(12) 0.8014(9) 0.3132(6) 0.185(6) Uani 1 1 d D .
C25 C 0.2675(13) 0.7819(10) 0.2604(6) 0.164(5) Uani 1 1 d . .
H25A H 0.2350 0.8003 0.2826 0.197 Uiso 1 1 calc R U
H25B H 0.2441 0.8075 0.2372 0.197 Uiso 1 1 calc R U
H25C H 0.2421 0.7372 0.2563 0.197 Uiso 1 1 calc R U
C26 C 0.6536(13) 0.7295(10) 0.2210(6) 0.164(5) Uani 1 1 d . .
H26A H 0.7004 0.6947 0.2328 0.197 Uiso 1 1 calc R U
H26B H 0.7008 0.7647 0.2132 0.197 Uiso 1 1 calc R U
H26C H 0.6079 0.7128 0.1982 0.197 Uiso 1 1 calc R U
C27 C 0.6199(13) 0.8376(9) 0.3461(6) 0.164(5) Uani 1 1 d . .
H27A H 0.5947 0.8221 0.3704 0.197 Uiso 1 1 calc R U
H27B H 0.6033 0.8838 0.3431 0.197 Uiso 1 1 calc R U
H27C H 0.7002 0.8308 0.3467 0.197 Uiso 1 1 calc R U
C28 C 0.3225(7) 0.6482(4) 0.3193(2) 0.0570(18) Uani 1 1 d . .
C29 C 0.2609(11) 0.6209(9) 0.2876(3) 0.125(6) Uani 1 1 d . .
C30 C 0.3222(12) 0.5961(8) 0.2592(3) 0.118(5) Uani 1 1 d . .
H30 H 0.2819 0.5811 0.2360 0.141 Uiso 1 1 calc R U
C31 C 0.4293(10) 0.5916(5) 0.2617(3) 0.081(3) Uani 1 1 d . .
C32 C 0.4827(10) 0.6079(7) 0.2956(3) 0.101(4) Uani 1 1 d . .
H32 H 0.5589 0.5964 0.3002 0.121 Uiso 1 1 calc R U
C33 C 0.4349(8) 0.6411(6) 0.3252(2) 0.090(4) Uani 1 1 d . .
C34 C 0.1409(14) 0.6193(10) 0.2833(4) 0.149(7) Uani 1 1 d . .
H34A H 0.1146 0.5979 0.2589 0.179 Uiso 1 1 calc R U
H34B H 0.1148 0.5952 0.3049 0.179 Uiso 1 1 calc R U
H34C H 0.1120 0.6635 0.2832 0.179 Uiso 1 1 calc R U
C35 C 0.4957(11) 0.5664(6) 0.2313(4) 0.100(4) Uani 1 1 d . .
H35A H 0.5748 0.5683 0.2406 0.120 Uiso 1 1 calc R U
H35B H 0.4745 0.5214 0.2253 0.120 Uiso 1 1 calc R U
H35C H 0.4815 0.5928 0.2079 0.120 Uiso 1 1 calc R U
C36 C 0.4993(11) 0.6675(11) 0.3623(4) 0.170(9) Uani 1 1 d . .
H36A H 0.5787 0.6584 0.3619 0.204 Uiso 1 1 calc R U
H36B H 0.4880 0.7143 0.3638 0.204 Uiso 1 1 calc R U
H36C H 0.4724 0.6465 0.3849 0.204 Uiso 1 1 calc R U
C37 C -0.0106(6) 0.5818(3) 0.4506(3) 0.062(2) Uani 1 1 d . .
C38 C -0.0069(7) 0.5291(4) 0.4256(3) 0.070(2) Uani 1 1 d . .
C39 C -0.0817(7) 0.4788(4) 0.4299(3) 0.071(2) Uani 1 1 d . .
H39 H -0.0848 0.4434 0.4124 0.085 Uiso 1 1 calc R U
C40 C -0.1518(7) 0.4793(4) 0.4592(3) 0.071(2) Uani 1 1 d . .
C41 C -0.1473(6) 0.5317(4) 0.4861(3) 0.060(2) Uani 1 1 d . .
H41 H -0.1925 0.5313 0.5069 0.072 Uiso 1 1 calc R U
C42 C -0.0754(6) 0.5838(3) 0.4815(3) 0.058(2) Uani 1 1 d . .
C43 C 0.0693(9) 0.5273(5) 0.3946(4) 0.091(3) Uani 1 1 d . .
H43A H 0.0594 0.4865 0.3803 0.109 Uiso 1 1 calc R U
H43B H 0.0523 0.5636 0.3767 0.109 Uiso 1 1 calc R U
H43C H 0.1463 0.5308 0.4062 0.109 Uiso 1 1 calc R U
C44 C -0.2315(8) 0.4234(4) 0.4635(4) 0.084(3) Uani 1 1 d . .
H44A H -0.2742 0.4318 0.4855 0.101 Uiso 1 1 calc R U
H44B H -0.2824 0.4193 0.4398 0.101 Uiso 1 1 calc R U
H44C H -0.1891 0.3833 0.4680 0.101 Uiso 1 1 calc R U
C45 C -0.0753(7) 0.6403(4) 0.5079(3) 0.070(2) Uani 1 1 d . .
H45A H -0.1261 0.6320 0.5276 0.084 Uiso 1 1 calc R U
H45B H -0.0001 0.6472 0.5206 0.084 Uiso 1 1 calc R U
H45C H -0.0997 0.6789 0.4930 0.084 Uiso 1 1 calc R U
C46 C 0.0158(7) 0.8218(4) 0.3337(2) 0.063(2) Uani 1 1 d . .
C47 C 0.1028(6) 0.8674(4) 0.3340(2) 0.0525(17) Uani 1 1 d . .
C48 C 0.1120(7) 0.9010(5) 0.2991(2) 0.063(2) Uani 1 1 d . .
H48 H 0.1706 0.9312 0.2975 0.076 Uiso 1 1 calc R U
C49 C 0.0355(9) 0.8901(6) 0.2667(3) 0.082(3) Uani 1 1 d . .
H49 H 0.0459 0.9115 0.2432 0.098 Uiso 1 1 calc R U
C50 C -0.0521(9) 0.8504(6) 0.2677(3) 0.086(3) Uani 1 1 d . .
H50 H -0.1072 0.8468 0.2462 0.103 Uiso 1 1 calc R U
C51 C -0.0591(8) 0.8151(5) 0.3011(3) 0.076(3) Uani 1 1 d . .
H51 H -0.1180 0.7849 0.3017 0.091 Uiso 1 1 calc R U
C52 C -0.0928(7) 0.7181(4) 0.3725(3) 0.068(2) Uani 1 1 d . .
C53 C -0.1657(7) 0.7024(5) 0.3979(3) 0.079(3) Uani 1 1 d . .
H53 H -0.1757 0.7296 0.4194 0.095 Uiso 1 1 calc R U
C54 C -0.2260(8) 0.6450(5) 0.3918(4) 0.090(3) Uani 1 1 d . .
H54 H -0.2797 0.6344 0.4090 0.107 Uiso 1 1 calc R U
C55 C -0.2115(9) 0.6056(5) 0.3636(5) 0.105(5) Uani 1 1 d . .
H55 H -0.2514 0.5660 0.3615 0.126 Uiso 1 1 calc R U
C56 C -0.1435(11) 0.6194(7) 0.3383(5) 0.110(5) Uani 1 1 d . .
H56 H -0.1367 0.5900 0.3176 0.132 Uiso 1 1 calc R U
C57 C -0.0793(9) 0.6764(5) 0.3402(4) 0.099(4) Uani 1 1 d . .
H57 H -0.0302 0.6866 0.3214 0.119 Uiso 1 1 calc R U
C58 C -0.0253(6) 0.9846(3) 0.3955(2) 0.0498(16) Uani 1 1 d . .
C59 C -0.0281(7) 1.0397(4) 0.4173(3) 0.065(2) Uani 1 1 d . .
H59 H 0.0137 1.0414 0.4420 0.078 Uiso 1 1 calc R U
C60 C -0.0911(8) 1.0934(4) 0.4040(3) 0.071(2) Uani 1 1 d . .
H60 H -0.0925 1.1313 0.4194 0.085 Uiso 1 1 calc R U
C61 C -0.1510(8) 1.0902(5) 0.3682(3) 0.078(3) Uani 1 1 d . .
H61 H -0.1939 1.1265 0.3589 0.093 Uiso 1 1 calc R U
C62 C -0.1501(7) 1.0343(4) 0.3451(3) 0.069(2) Uani 1 1 d . .
H62 H -0.1934 1.0324 0.3206 0.083 Uiso 1 1 calc R U
C63 C -0.0853(7) 0.9822(4) 0.3584(2) 0.064(2) Uani 1 1 d . .
H63 H -0.0812 0.9449 0.3426 0.077 Uiso 1 1 calc R U
C64 C 0.4438(6) 0.9585(4) 0.43646(19) 0.0480(15) Uani 1 1 d . .
C65 C 0.5517(6) 0.9425(4) 0.4295(2) 0.0549(17) Uani 1 1 d . .
H65 H 0.5744 0.8984 0.4299 0.066 Uiso 1 1 calc R U
C66 C 0.6256(7) 0.9905(5) 0.4222(2) 0.064(2) Uani 1 1 d . .
H66 H 0.6997 0.9795 0.4181 0.076 Uiso 1 1 calc R U
C67 C 0.5926(6) 1.0552(4) 0.4207(2) 0.0540(17) Uani 1 1 d . .
H67 H 0.6421 1.0877 0.4135 0.065 Uiso 1 1 calc R U
C68 C 0.4894(7) 1.0716(4) 0.4295(2) 0.0589(19) Uani 1 1 d . .
H68 H 0.4691 1.1160 0.4301 0.071 Uiso 1 1 calc R U
C69 C 0.4126(6) 1.0245(3) 0.4379(2) 0.0545(17) Uani 1 1 d . .
H69 H 0.3410 1.0365 0.4443 0.065 Uiso 1 1 calc R U
C70 C 0.4186(6) 0.6846(4) 0.4589(2) 0.0569(18) Uani 1 1 d . .
C71 C 0.3712(8) 0.6249(4) 0.4494(4) 0.088(3) Uani 1 1 d . .
H71 H 0.2943 0.6218 0.4408 0.106 Uiso 1 1 calc R U
C72 C 0.4366(9) 0.5700(5) 0.4523(5) 0.108(5) Uani 1 1 d . .
H72 H 0.4030 0.5289 0.4473 0.130 Uiso 1 1 calc R U
C73 C 0.5479(9) 0.5736(5) 0.4621(4) 0.094(4) Uani 1 1 d . .
H73 H 0.5927 0.5359 0.4616 0.113 Uiso 1 1 calc R U
C74 C 0.5956(8) 0.6324(6) 0.4728(3) 0.092(4) Uani 1 1 d . .
H74 H 0.6722 0.6347 0.4821 0.111 Uiso 1 1 calc R U
C75 C 0.5300(7) 0.6895(4) 0.4701(3) 0.079(3) Uani 1 1 d . .
H75 H 0.5631 0.7305 0.4759 0.095 Uiso 1 1 calc R U
C76 C 0.3001(6) 0.7569(3) 0.5109(2) 0.0488(16) Uani 1 1 d . .
C77 C 0.1933(6) 0.7518(3) 0.5222(2) 0.0528(17) Uani 1 1 d . .
H77 H 0.1314 0.7504 0.5030 0.063 Uiso 1 1 calc R U
C78 C 0.1761(9) 0.7486(4) 0.5602(3) 0.065(2) Uani 1 1 d . .
H78 H 0.1027 0.7439 0.5673 0.078 Uiso 1 1 calc R U
C79 C 0.2648(10) 0.7522(4) 0.5888(3) 0.073(3) Uani 1 1 d . .
H79 H 0.2521 0.7512 0.6153 0.088 Uiso 1 1 calc R U
C80 C 0.3717(10) 0.7573(5) 0.5784(3) 0.078(3) Uani 1 1 d . .
H80 H 0.4326 0.7600 0.5979 0.094 Uiso 1 1 calc R U
C81 C 0.3902(9) 0.7584(4) 0.5397(3) 0.068(2) Uani 1 1 d . .
H81 H 0.4639 0.7602 0.5326 0.081 Uiso 1 1 calc R U
H1 H 0.135(6) 0.801(3) 0.4485(15) 0.05(2) Uiso 1 1 d D .

loop_
_atom_site_aniso_label
_atom_site_aniso_U_11
_atom_site_aniso_U_22
_atom_site_aniso_U_33
_atom_site_aniso_U_23
_atom_site_aniso_U_13
_atom_site_aniso_U_12
Ir1 0.03560(16) 0.04586(17) 0.04954(16) -0.00158(10) 0.00402(11) 0.00912(10)
Ir2 0.03869(16) 0.03894(16) 0.06348(19) -0.00756(11) 0.00137(12) 0.00606(10)
P1 0.0394(9) 0.0482(10) 0.0765(13) -0.0152(9) -0.0045(8) 0.0076(7)
P2 0.0354(8) 0.0416(9) 0.0533(9) -0.0026(7) 0.0068(7) 0.0048(6)
P3 0.0377(9) 0.0410(8) 0.0514(9) 0.0045(7) 0.0031(7) 0.0025(6)
P4 0.0398(9) 0.0382(8) 0.0593(10) 0.0028(7) 0.0014(7) 0.0044(6)
P5 0.0490(12) 0.0507(11) 0.1063(18) -0.0149(11) 0.0109(11) -0.0003(8)
P6 0.140(4) 0.140(4) 0.162(4) 0.039(3) 0.018(3) 0.022(3)
F1 0.059(4) 0.136(6) 0.152(6) -0.053(5) 0.011(4) 0.004(4)
F2 0.114(5) 0.088(4) 0.078(4) -0.006(3) -0.018(3) -0.019(3)
F3 0.096(5) 0.082(4) 0.113(5) 0.008(3) 0.019(4) 0.023(3)
F4 0.164(8) 0.189(9) 0.167(8) -0.129(7) 0.072(6) -0.081(7)
F5 0.165(8) 0.060(4) 0.217(9) 0.037(5) 0.108(7) 0.014(4)
F6 0.063(3) 0.074(4) 0.205(8) 0.033(4) 0.036(4) 0.018(3)
F7 0.257(14) 0.152(9) 0.207(11) 0.074(8) 0.119(10) 0.087(9)
F8 0.220(12) 0.202(11) 0.169(10) 0.020(9) -0.045(9) 0.071(10)
F9 0.137(9) 0.214(13) 0.315(17) 0.058(12) 0.071(10) 0.005(8)
F10 0.270(15) 0.151(9) 0.235(13) 0.098(9) -0.097(11) -0.024(9)
F11 0.167(11) 0.174(11) 0.37(2) 0.031(12) -0.037(12) -0.071(9)
F12 0.199(10) 0.108(6) 0.148(7) 0.028(5) -0.016(7) 0.038(6)
N1 0.036(3) 0.057(3) 0.044(3) 0.012(3) -0.009(2) 0.002(2)
N2 0.042(3) 0.077(5) 0.068(4) -0.005(3) 0.014(3) 0.024(3)
N3 0.055(4) 0.072(4) 0.055(4) -0.014(3) -0.002(3) 0.018(3)
N4 0.055(4) 0.043(3) 0.081(5) -0.005(3) 0.003(3) -0.002(3)
C1 0.041(4) 0.078(6) 0.056(4) 0.006(4) 0.009(3) 0.008(4)
C2 0.039(4) 0.052(4) 0.064(4) 0.003(3) 0.008(3) 0.008(3)
C3 0.048(4) 0.049(4) 0.055(4) 0.002(3) 0.012(3) 0.008(3)
C4 0.042(4) 0.044(4) 0.080(5) -0.018(4) -0.002(3) 0.010(3)
C5 0.037(3) 0.052(4) 0.062(4) -0.015(3) 0.001(3) 0.007(3)
C6 0.043(4) 0.040(3) 0.066(4) 0.002(3) 0.007(3) 0.010(3)
C7 0.046(4) 0.038(3) 0.064(4) -0.003(3) 0.014(3) -0.004(3)
C8 0.049(4) 0.050(4) 0.057(4) 0.005(3) 0.006(3) 0.002(3)
C9 0.039(4) 0.042(3) 0.066(4) -0.002(3) 0.006(3) 0.005(3)
C10 0.075(6) 0.086(7) 0.057(5) 0.029(4) -0.005(4) -0.025(5)
C11 0.093(7) 0.086(7) 0.062(5) 0.023(5) 0.003(5) -0.020(6)
C12 0.126(10) 0.081(7) 0.081(7) 0.027(5) -0.011(6) -0.042(7)
C13 0.137(12) 0.121(11) 0.088(8) 0.062(8) -0.039(7) -0.082(9)
C14 0.087(9) 0.193(17) 0.096(9) 0.063(10) -0.020(7) -0.072(10)
C15 0.063(6) 0.146(11) 0.072(6) 0.052(7) -0.017(5) -0.025(6)
C16 0.164(12) 0.058(5) 0.062(5) 0.011(4) 0.000(6) -0.009(6)
C17 0.21(2) 0.184(17) 0.151(14) 0.084(13) -0.033(13) -0.132(16)
C18 0.068(7) 0.154(13) 0.097(8) 0.032(8) 0.021(6) 0.019(7)
C19 0.062(5) 0.072(6) 0.116(8) -0.014(5) 0.046(5) 0.012(4)
C20 0.086(7) 0.078(6) 0.081(6) -0.013(5) 0.027(5) 0.019(5)
C21 0.160(13) 0.087(8) 0.078(7) 0.001(6) 0.031(7) 0.038(8)
C22 0.079(5) 0.189(10) 0.300(15) -0.161(10) 0.088(7) -0.042(5)
C23 0.079(5) 0.189(10) 0.300(15) -0.161(10) 0.088(7) -0.042(5)
C24 0.079(5) 0.189(10) 0.300(15) -0.161(10) 0.088(7) -0.042(5)
C25 0.102(6) 0.178(9) 0.214(11) -0.101(9) 0.025(6) 0.029(6)
C26 0.102(6) 0.178(9) 0.214(11) -0.101(9) 0.025(6) 0.029(6)
C27 0.102(6) 0.178(9) 0.214(11) -0.101(9) 0.025(6) 0.029(6)
C28 0.060(5) 0.068(5) 0.043(4) -0.013(3) 0.009(3) 0.013(4)
C29 0.075(8) 0.235(18) 0.064(6) -0.035(8) 0.007(5) 0.007(9)
C30 0.108(10) 0.173(14) 0.074(7) -0.050(8) 0.015(6) -0.012(9)
C31 0.089(7) 0.081(7) 0.076(6) -0.029(5) 0.021(5) -0.006(5)
C32 0.087(7) 0.138(10) 0.079(7) 0.007(7) 0.014(6) 0.069(7)
C33 0.076(6) 0.143(10) 0.048(4) 0.000(5) -0.014(4) 0.058(6)
C34 0.153(15) 0.22(2) 0.077(8) -0.031(10) 0.014(9) -0.068(13)
C35 0.118(9) 0.095(8) 0.095(7) -0.027(6) 0.048(7) -0.013(7)
C36 0.098(10) 0.32(3) 0.083(8) -0.050(12) -0.020(7) 0.120(13)
C37 0.040(4) 0.032(3) 0.112(7) -0.008(4) -0.007(4) -0.004(3)
C38 0.057(5) 0.046(4) 0.107(7) -0.008(4) 0.009(4) 0.003(3)
C39 0.061(5) 0.038(4) 0.111(7) -0.008(4) -0.007(5) 0.002(3)
C40 0.049(4) 0.040(4) 0.121(8) 0.002(4) -0.006(5) 0.001(3)
C41 0.038(4) 0.042(4) 0.100(6) 0.003(4) 0.008(4) 0.005(3)
C42 0.035(3) 0.037(3) 0.101(6) -0.001(4) -0.002(4) 0.010(3)
C43 0.074(6) 0.067(6) 0.133(9) -0.032(6) 0.018(6) -0.001(5)
C44 0.076(6) 0.045(5) 0.127(9) -0.001(5) -0.012(6) -0.007(4)
C45 0.053(5) 0.049(4) 0.108(7) 0.004(4) 0.010(4) 0.000(3)
C46 0.057(5) 0.061(5) 0.071(5) -0.016(4) -0.004(4) 0.025(4)
C47 0.035(3) 0.071(5) 0.051(4) -0.009(3) -0.003(3) 0.018(3)
C48 0.056(5) 0.082(6) 0.050(4) -0.009(4) -0.002(3) 0.027(4)
C49 0.083(7) 0.113(8) 0.049(4) -0.015(5) 0.000(4) 0.036(6)
C50 0.070(6) 0.115(9) 0.068(6) -0.028(6) -0.020(5) 0.040(6)
C51 0.057(5) 0.079(6) 0.088(7) -0.029(5) -0.005(4) 0.018(4)
C52 0.042(4) 0.057(5) 0.102(7) -0.020(5) -0.009(4) 0.000(3)
C53 0.050(5) 0.076(6) 0.107(8) 0.002(5) -0.014(5) 0.001(4)
C54 0.062(6) 0.074(6) 0.124(9) 0.006(6) -0.032(6) -0.018(5)
C55 0.063(6) 0.042(5) 0.203(15) -0.027(7) -0.023(8) -0.004(4)
C56 0.072(8) 0.108(10) 0.146(12) -0.065(9) -0.003(7) 0.011(6)
C57 0.063(6) 0.083(7) 0.147(10) -0.056(7) -0.009(6) 0.008(5)
C58 0.036(3) 0.047(4) 0.068(4) 0.006(3) 0.012(3) 0.008(3)
C59 0.057(5) 0.040(4) 0.100(6) 0.002(4) 0.022(4) 0.011(3)
C60 0.075(6) 0.045(4) 0.095(7) 0.003(4) 0.017(5) 0.010(4)
C61 0.065(6) 0.061(5) 0.112(8) 0.031(5) 0.031(5) 0.018(4)
C62 0.059(5) 0.070(6) 0.080(6) 0.022(4) 0.015(4) 0.012(4)
C63 0.068(5) 0.065(5) 0.063(5) 0.012(4) 0.024(4) 0.026(4)
C64 0.046(4) 0.056(4) 0.042(3) 0.006(3) 0.008(3) -0.004(3)
C65 0.042(4) 0.062(4) 0.060(4) 0.008(3) 0.004(3) 0.003(3)
C66 0.047(4) 0.085(6) 0.059(4) 0.004(4) 0.003(3) -0.019(4)
C67 0.058(4) 0.053(4) 0.050(4) 0.009(3) 0.003(3) -0.014(3)
C68 0.067(5) 0.047(4) 0.063(5) 0.016(3) 0.006(4) -0.001(3)
C69 0.043(4) 0.044(4) 0.078(5) 0.005(3) 0.014(3) 0.000(3)
C70 0.044(4) 0.054(4) 0.073(5) 0.001(4) 0.006(3) 0.015(3)
C71 0.051(5) 0.046(4) 0.169(11) 0.030(6) 0.026(6) 0.020(4)
C72 0.080(7) 0.048(5) 0.207(14) 0.032(7) 0.065(8) 0.017(5)
C73 0.079(7) 0.065(6) 0.144(10) 0.033(6) 0.032(6) 0.046(5)
C74 0.062(6) 0.090(7) 0.118(9) -0.021(6) -0.024(6) 0.039(5)
C75 0.045(4) 0.055(5) 0.132(8) -0.020(5) -0.015(5) 0.020(4)
C76 0.047(4) 0.038(3) 0.061(4) 0.010(3) 0.005(3) 0.007(3)
C77 0.046(4) 0.041(4) 0.071(5) -0.003(3) 0.007(3) -0.001(3)
C78 0.083(6) 0.043(4) 0.073(5) 0.003(4) 0.028(5) 0.004(4)
C79 0.100(7) 0.045(4) 0.079(6) -0.001(4) 0.032(6) -0.005(4)
C80 0.106(8) 0.069(6) 0.054(5) 0.007(4) -0.012(5) 0.000(5)
C81 0.080(6) 0.053(5) 0.071(5) 0.003(4) 0.014(4) 0.005(4)

loop_
_atom_type_symbol
_atom_type_description
_atom_type_scat_dispersion_real
_atom_type_scat_dispersion_imag
_atom_type_scat_source
C C 0.0033 0.0016
;
International Tables for Crystallography
(Vol. C, Tables 4.2.6.8 and 6.1.1.4)
;
H H 0.0000 0.0000
;
International Tables for Crystallography
(Vol. C, Table 6.1.1.4)
;
N N 0.0061 0.0033
;
International Tables for Crystallography
(Vol. C, Tables 4.2.6.8 and 6.1.1.4)
;
Ir Ir -1.4442 7.9887
;
International Tables for Crystallography
(Vol. C, Tables 4.2.6.8 and 6.1.1.4)
;
P P 0.1023 0.0942
;
International Tables for Crystallography
(Vol. C, Tables 4.2.6.8 and 6.1.1.4)
;
F F 0.0171 0.0103
;
International Tables for Crystallography
(Vol. C, Tables 4.2.6.8 and 6.1.1.4)
;

loop_
_geom_angle_atom_site_label_1
_geom_angle_atom_site_label_2
_geom_angle_atom_site_label_3
_geom_angle
C2 Ir1 C1 92.0(3)
C2 Ir1 C47 83.6(3)
C1 Ir1 C47 89.9(3)
C2 Ir1 P2 167.7(2)
C1 Ir1 P2 94.8(2)
C47 Ir1 P2 86.26(19)
C2 Ir1 P3 93.8(2)
C1 Ir1 P3 91.6(2)
C47 Ir1 P3 177.03(19)
P2 Ir1 P3 96.16(6)
C2 Ir1 Ir2 89.8(2)
C1 Ir1 Ir2 177.4(2)
C47 Ir1 Ir2 92.2(2)
P2 Ir1 Ir2 83.73(4)
P3 Ir1 Ir2 86.41(4)
C4 Ir2 C3 93.7(3)
C4 Ir2 P1 91.5(2)
C3 Ir2 P1 96.4(2)
C4 Ir2 P4 94.0(2)
C3 Ir2 P4 97.2(2)
P1 Ir2 P4 165.07(7)
C4 Ir2 Ir1 165.7(2)
C3 Ir2 Ir1 95.4(2)
P1 Ir2 Ir1 76.60(6)
P4 Ir2 Ir1 95.84(5)
C4 Ir2 H1 92(3)
C3 Ir2 H1 172(3)
P1 Ir2 H1 89(3)
P4 Ir2 H1 77(3)
Ir1 Ir2 H1 80(3)
C46 P1 C52 108.3(5)
C46 P1 C5 101.8(4)
C52 P1 C5 108.9(4)
C46 P1 Ir2 115.9(3)
C52 P1 Ir2 114.3(3)
C5 P1 Ir2 106.7(2)
C6 P2 C58 103.5(3)
C6 P2 C5 105.5(3)
C58 P2 C5 101.2(3)
C6 P2 Ir1 116.4(2)
C58 P2 Ir1 117.3(2)
C5 P2 Ir1 111.2(2)
C8 P3 C64 103.3(3)
C8 P3 C9 104.3(3)
C64 P3 C9 102.7(3)
C8 P3 Ir1 117.3(2)
C64 P3 Ir1 114.6(2)
C9 P3 Ir1 113.0(2)
C9 P4 C70 103.9(4)
C9 P4 C76 103.7(3)
C70 P4 C76 100.5(3)
C9 P4 Ir2 112.6(2)
C70 P4 Ir2 118.1(3)
C76 P4 Ir2 116.2(2)
F5 P5 F4 91.7(6)
F5 P5 F6 90.8(4)
F4 P5 F6 87.4(5)
F5 P5 F1 90.1(5)
F4 P5 F1 90.9(5)
F6 P5 F1 178.1(5)
F5 P5 F2 91.7(5)
F4 P5 F2 176.3(6)
F6 P5 F2 94.0(4)
F1 P5 F2 87.7(4)
F5 P5 F3 179.2(6)
F4 P5 F3 88.8(5)
F6 P5 F3 88.7(4)
F1 P5 F3 90.5(4)
F2 P5 F3 87.7(4)
F8 P6 F9 90.1(9)
F8 P6 F7 88.3(7)
F9 P6 F7 88.9(8)
F8 P6 F10 176.3(9)
F9 P6 F10 91.8(9)
F7 P6 F10 94.9(7)
F8 P6 F11 93.8(9)
F9 P6 F11 176.0(10)
F7 P6 F11 92.3(8)
F10 P6 F11 84.3(8)
F8 P6 F12 91.0(6)
F9 P6 F12 94.6(8)
F7 P6 F12 176.5(8)
F10 P6 F12 85.7(7)
F11 P6 F12 84.4(7)
C1 N1 C10 166.1(8)
C2 N2 C19 176.6(9)
C3 N3 C28 175.1(8)
C4 N4 C37 169.9(8)
N1 C1 Ir1 174.6(7)
N2 C2 Ir1 170.5(7)
N3 C3 Ir2 178.3(7)
N4 C4 Ir2 174.1(7)
P1 C5 P2 105.7(4)
P1 C5 H5A 110.6
P2 C5 H5A 110.6
P1 C5 H5B 110.6
P2 C5 H5B 110.6
H5A C5 H5B 108.7
C7 C6 P2 115.2(5)
C7 C6 H6A 108.5
P2 C6 H6A 108.5
C7 C6 H6B 108.5
P2 C6 H6B 108.5
H6A C6 H6B 107.5
C6 C7 C8 113.6(6)
C6 C7 H7A 108.8
C8 C7 H7A 108.8
C6 C7 H7B 108.8
C8 C7 H7B 108.8
H7A C7 H7B 107.7
C7 C8 P3 118.0(5)
C7 C8 H8A 107.8
P3 C8 H8A 107.8
C7 C8 H8B 107.8
P3 C8 H8B 107.8
H8A C8 H8B 107.1
P4 C9 P3 110.6(4)
P4 C9 H9A 109.5
P3 C9 H9A 109.5
P4 C9 H9B 109.5
P3 C9 H9B 109.5
H9A C9 H9B 108.1
C15 C10 C11 126.1(9)
C15 C10 N1 115.8(10)
C11 C10 N1 118.0(9)
C12 C11 C10 115.2(11)
C12 C11 C16 123.4(12)
C10 C11 C16 121.3(9)
C11 C12 C13 120.6(13)
C11 C12 H12 119.7
C13 C12 H12 119.7
C14 C13 C12 122.3(10)
C14 C13 C17 118.8(17)
C12 C13 C17 118.9(16)
C13 C14 C15 120.3(14)
C13 C14 H14 119.9
C15 C14 H14 119.9
C10 C15 C14 115.4(14)
C10 C15 C18 122.6(10)
C14 C15 C18 121.8(13)
C11 C16 H16A 109.5
C11 C16 H16B 109.5
H16A C16 H16B 109.5
C11 C16 H16C 109.5
H16A C16 H16C 109.5
H16B C16 H16C 109.5
C13 C17 H17A 109.5
C13 C17 H17B 109.5
H17A C17 H17B 109.5
C13 C17 H17C 109.5
H17A C17 H17C 109.5
H17B C17 H17C 109.5
C15 C18 H18A 109.5
C15 C18 H18B 109.5
H18A C18 H18B 109.5
C15 C18 H18C 109.5
H18A C18 H18C 109.5
H18B C18 H18C 109.5
C24 C19 N2 122.4(11)
C24 C19 C20 120.1(9)
N2 C19 C20 117.5(8)
C21 C20 C19 115.2(11)
C21 C20 C25 124.1(12)
C19 C20 C25 120.5(9)
C22 C21 C20 123.4(13)
C22 C21 H21 118.3
C20 C21 H21 118.3
C21 C22 C23 119.0(12)
C21 C22 C26 121.6(12)
C23 C22 C26 119.4(12)
C22 C23 C24 123.2(14)
C22 C23 H23 118.4
C24 C23 H23 118.4
C19 C24 C23 119.0(15)
C19 C24 C27 120.4(10)
C23 C24 C27 119.3(13)
C20 C25 H25A 109.5
C20 C25 H25B 109.5
H25A C25 H25B 109.5
C20 C25 H25C 109.5
H25A C25 H25C 109.5
H25B C25 H25C 109.5
C22 C26 H26A 109.5
C22 C26 H26B 109.5
H26A C26 H26B 109.5
C22 C26 H26C 109.5
H26A C26 H26C 109.5
H26B C26 H26C 109.5
C24 C27 H27A 109.5
C24 C27 H27B 109.5
H27A C27 H27B 109.5
C24 C27 H27C 109.5
H27A C27 H27C 109.5
H27B C27 H27C 109.5
C33 C28 C29 121.5(9)
C33 C28 N3 117.5(7)
C29 C28 N3 120.9(8)
C28 C29 C30 115.5(12)
C28 C29 C34 123.0(11)
C30 C29 C34 121.5(12)
C31 C30 C29 125.7(12)
C31 C30 H30 117.1
C29 C30 H30 117.1
C30 C31 C32 115.8(10)
C30 C31 C35 126.1(11)
C32 C31 C35 118.0(11)
C31 C32 C33 124.9(10)
C31 C32 H32 117.6
C33 C32 H32 117.6
C28 C33 C32 115.0(9)
C28 C33 C36 119.9(8)
C32 C33 C36 125.1(10)
C29 C34 H34A 109.5
C29 C34 H34B 109.5
H34A C34 H34B 109.5
C29 C34 H34C 109.5
H34A C34 H34C 109.5
H34B C34 H34C 109.5
C31 C35 H35A 109.5
C31 C35 H35B 109.5
H35A C35 H35B 109.5
C31 C35 H35C 109.5
H35A C35 H35C 109.5
H35B C35 H35C 109.5
C33 C36 H36A 109.5
C33 C36 H36B 109.5
H36A C36 H36B 109.5
C33 C36 H36C 109.5
H36A C36 H36C 109.5
H36B C36 H36C 109.5
C38 C37 C42 123.9(7)
C38 C37 N4 117.2(8)
C42 C37 N4 118.8(7)
C37 C38 C39 116.9(9)
C37 C38 C43 122.0(8)
C39 C38 C43 121.0(9)
C40 C39 C38 121.6(8)
C40 C39 H39 119.2
C38 C39 H39 119.2
C39 C40 C41 119.9(8)
C39 C40 C44 120.5(9)
C41 C40 C44 119.5(9)
C42 C41 C40 119.4(8)
C42 C41 H41 120.3
C40 C41 H41 120.3
C37 C42 C41 117.9(7)
C37 C42 C45 122.3(7)
C41 C42 C45 119.7(8)
C38 C43 H43A 109.5
C38 C43 H43B 109.5
H43A C43 H43B 109.5
C38 C43 H43C 109.5
H43A C43 H43C 109.5
H43B C43 H43C 109.5
C40 C44 H44A 109.5
C40 C44 H44B 109.5
H44A C44 H44B 109.5
C40 C44 H44C 109.5
H44A C44 H44C 109.5
H44B C44 H44C 109.5
C42 C45 H45A 109.5
C42 C45 H45B 109.5
H45A C45 H45B 109.5
C42 C45 H45C 109.5
H45A C45 H45C 109.5
H45B C45 H45C 109.5
C51 C46 C47 119.9(9)
C51 C46 P1 125.8(8)
C47 C46 P1 113.8(6)
C48 C47 C46 116.5(7)
C48 C47 Ir1 123.1(6)
C46 C47 Ir1 120.4(6)
C49 C48 C47 120.4(10)
C49 C48 H48 119.8
C47 C48 H48 119.8
C50 C49 C48 122.5(10)
C50 C49 H49 118.8
C48 C49 H49 118.8
C49 C50 C51 117.4(9)
C49 C50 H50 121.3
C51 C50 H50 121.3
C50 C51 C46 122.9(10)
C50 C51 H51 118.5
C46 C51 H51 118.5
C53 C52 C57 120.0(9)
C53 C52 P1 123.8(7)
C57 C52 P1 115.7(8)
C52 C53 C54 118.2(11)
C52 C53 H53 120.9
C54 C53 H53 120.9
C55 C54 C53 122.5(13)
C55 C54 H54 118.8
C53 C54 H54 118.8
C56 C55 C54 121.2(11)
C56 C55 H55 119.4
C54 C55 H55 119.4
C55 C56 C57 122.5(11)
C55 C56 H56 118.8
C57 C56 H56 118.8
C56 C57 C52 115.6(12)
C56 C57 H57 122.2
C52 C57 H57 122.2
C59 C58 C63 119.5(7)
C59 C58 P2 121.5(6)
C63 C58 P2 119.0(6)
C58 C59 C60 121.4(9)
C58 C59 H59 119.3
C60 C59 H59 119.3
C61 C60 C59 118.7(9)
C61 C60 H60 120.7
C59 C60 H60 120.7
C60 C61 C62 121.4(8)
C60 C61 H61 119.3
C62 C61 H61 119.3
C63 C62 C61 119.1(9)
C63 C62 H62 120.5
C61 C62 H62 120.5
C62 C63 C58 119.9(8)
C62 C63 H63 120.1
C58 C63 H63 120.1
C65 C64 C69 119.5(7)
C65 C64 P3 122.9(6)
C69 C64 P3 117.4(5)
C66 C65 C64 119.9(8)
C66 C65 H65 120.1
C64 C65 H65 120.1
C65 C66 C67 120.6(8)
C65 C66 H66 119.7
C67 C66 H66 119.7
C68 C67 C66 119.8(7)
C68 C67 H67 120.1
C66 C67 H67 120.1
C67 C68 C69 121.3(7)
C67 C68 H68 119.4
C69 C68 H68 119.4
C68 C69 C64 118.6(7)
C68 C69 H69 120.7
C64 C69 H69 120.7
C75 C70 C71 120.3(7)
C75 C70 P4 121.5(6)
C71 C70 P4 118.0(6)
C72 C71 C70 119.6(10)
C72 C71 H71 120.2
C70 C71 H71 120.2
C73 C72 C71 121.3(11)
C73 C72 H72 119.4
C71 C72 H72 119.4
C72 C73 C74 119.5(8)
C72 C73 H73 120.2
C74 C73 H73 120.2
C73 C74 C75 119.9(9)
C73 C74 H74 120.1
C75 C74 H74 120.1
C70 C75 C74 119.1(9)
C70 C75 H75 120.5
C74 C75 H75 120.5
C77 C76 C81 118.5(8)
C77 C76 P4 121.6(6)
C81 C76 P4 119.7(6)
C78 C77 C76 121.2(8)
C78 C77 H77 119.4
C76 C77 H77 119.4
C77 C78 C79 120.5(9)
C77 C78 H78 119.8
C79 C78 H78 119.8
C80 C79 C78 119.7(9)
C80 C79 H79 120.2
C78 C79 H79 120.2
C79 C80 C81 120.1(10)
C79 C80 H80 119.9
C81 C80 H80 119.9
C80 C81 C76 120.0(9)
C80 C81 H81 120.0
C76 C81 H81 120.0

loop_
_geom_bond_atom_site_label_1
_geom_bond_atom_site_label_2
_geom_bond_distance
Ir1 C2 1.973(7)
Ir1 C1 1.976(9)
Ir1 C47 2.130(7)
Ir1 P2 2.3384(17)
Ir1 P3 2.3410(18)
Ir1 Ir2 2.8526(5)
Ir2 C4 1.971(9)
Ir2 C3 2.010(7)
Ir2 P1 2.2955(19)
Ir2 P4 2.3124(19)
Ir2 H1 1.56(2)
P1 C46 1.784(9)
P1 C52 1.814(9)
P1 C5 1.819(7)
P2 C6 1.833(8)
P2 C58 1.845(7)
P2 C5 1.851(7)
P3 C8 1.822(8)
P3 C64 1.834(7)
P3 C9 1.854(7)
P4 C9 1.813(7)
P4 C70 1.848(7)
P4 C76 1.850(8)
P5 F5 1.551(7)
P5 F4 1.562(7)
P5 F6 1.574(6)
P5 F1 1.578(6)
P5 F2 1.580(6)
P5 F3 1.606(7)
P6 F8 1.528(11)
P6 F9 1.570(13)
P6 F7 1.619(13)
P6 F10 1.635(12)
P6 F11 1.651(15)
P6 F12 1.669(11)
N1 C1 1.099(10)
N1 C10 1.451(10)
N2 C2 1.172(9)
N2 C19 1.392(10)
N3 C3 1.160(9)
N3 C28 1.396(9)
N4 C4 1.140(10)
N4 C37 1.414(10)
C5 H5A 0.9900
C5 H5B 0.9900
C6 C7 1.502(10)
C6 H6A 0.9900
C6 H6B 0.9900
C7 C8 1.536(10)
C7 H7A 0.9900
C7 H7B 0.9900
C8 H8A 0.9900
C8 H8B 0.9900
C9 H9A 0.9900
C9 H9B 0.9900
C10 C15 1.380(16)
C10 C11 1.448(16)
C11 C12 1.382(13)
C11 C16 1.462(16)
C12 C13 1.41(2)
C12 H12 0.9500
C13 C14 1.38(2)
C13 C17 1.575(15)
C14 C15 1.427(17)
C14 H14 0.9500
C15 C18 1.435(19)
C16 H16A 0.9800
C16 H16B 0.9800
C16 H16C 0.9800
C17 H17A 0.9800
C17 H17B 0.9800
C17 H17C 0.9800
C18 H18A 0.9800
C18 H18B 0.9800
C18 H18C 0.9800
C19 C24 1.338(18)
C19 C20 1.469(15)
C20 C21 1.375(14)
C20 C25 1.565(18)
C21 C22 1.318(19)
C21 H21 0.9500
C22 C23 1.3499(10)
C22 C26 1.573(19)
C23 C24 1.3504(10)
C23 H23 0.9500
C24 C27 1.48(2)
C25 H25A 0.9800
C25 H25B 0.9800
C25 H25C 0.9800
C26 H26A 0.9800
C26 H26B 0.9800
C26 H26C 0.9800
C27 H27A 0.9800
C27 H27B 0.9800
C27 H27C 0.9800
C28 C33 1.364(12)
C28 C29 1.384(14)
C29 C30 1.391(16)
C29 C34 1.444(19)
C30 C31 1.293(16)
C30 H30 0.9500
C31 C32 1.325(15)
C31 C35 1.487(14)
C32 C33 1.408(13)
C32 H32 0.9500
C33 C36 1.537(16)
C34 H34A 0.9800
C34 H34B 0.9800
C34 H34C 0.9800
C35 H35A 0.9800
C35 H35B 0.9800
C35 H35C 0.9800
C36 H36A 0.9800
C36 H36B 0.9800
C36 H36C 0.9800
C37 C38 1.395(12)
C37 C42 1.396(13)
C38 C39 1.396(12)
C38 C43 1.490(14)
C39 C40 1.389(14)
C39 H39 0.9500
C40 C41 1.428(12)
C40 C44 1.522(12)
C41 C42 1.404(11)
C41 H41 0.9500
C42 C45 1.483(12)
C43 H43A 0.9800
C43 H43B 0.9800
C43 H43C 0.9800
C44 H44A 0.9800
C44 H44B 0.9800
C44 H44C 0.9800
C45 H45A 0.9800
C45 H45B 0.9800
C45 H45C 0.9800
C46 C51 1.381(12)
C46 C47 1.413(12)
C47 C48 1.410(12)
C48 C49 1.398(13)
C48 H48 0.9500
C49 C50 1.344(16)
C49 H49 0.9500
C50 C51 1.380(15)
C50 H50 0.9500
C51 H51 0.9500
C52 C53 1.351(14)
C52 C57 1.437(13)
C53 C54 1.397(14)
C53 H53 0.9500
C54 C55 1.300(18)
C54 H54 0.9500
C55 C56 1.30(2)
C55 H55 0.9500
C56 C57 1.409(18)
C56 H56 0.9500
C57 H57 0.9500
C58 C59 1.370(11)
C58 C63 1.414(12)
C59 C60 1.399(11)
C59 H59 0.9500
C60 C61 1.374(15)
C60 H60 0.9500
C61 C62 1.407(14)
C61 H61 0.9500
C62 C63 1.384(11)
C62 H62 0.9500
C63 H63 0.9500
C64 C65 1.393(10)
C64 C69 1.419(10)
C65 C66 1.377(11)
C65 H65 0.9500
C66 C67 1.395(12)
C66 H66 0.9500
C67 C68 1.360(11)
C67 H67 0.9500
C68 C69 1.397(10)
C68 H68 0.9500
C69 H69 0.9500
C70 C75 1.369(11)
C70 C71 1.386(13)
C71 C72 1.383(12)
C71 H71 0.9500
C72 C73 1.357(16)
C72 H72 0.9500
C73 C74 1.381(16)
C73 H73 0.9500
C74 C75 1.420(11)
C74 H74 0.9500
C75 H75 0.9500
C76 C77 1.394(10)
C76 C81 1.402(12)
C77 C78 1.358(11)
C77 H77 0.9500
C78 C79 1.386(15)
C78 H78 0.9500
C79 C80 1.382(15)
C79 H79 0.9500
C80 C81 1.387(13)
C80 H80 0.9500
C81 H81 0.9500

loop_
_geom_torsion_atom_site_label_1
_geom_torsion_atom_site_label_2
_geom_torsion_atom_site_label_3
_geom_torsion_atom_site_label_4
_geom_torsion
C46 P1 C5 P2 -69.3(5)
C52 P1 C5 P2 176.5(4)
Ir2 P1 C5 P2 52.7(4)
C6 P2 C5 P1 -124.1(4)
C58 P2 C5 P1 128.2(4)
Ir1 P2 C5 P1 2.9(4)
C58 P2 C6 C7 -88.1(5)
C5 P2 C6 C7 166.0(5)
Ir1 P2 C6 C7 42.1(5)
P2 C6 C7 C8 -79.1(7)
C6 C7 C8 P3 72.5(7)
C64 P3 C8 C7 97.4(6)
C9 P3 C8 C7 -155.6(5)
Ir1 P3 C8 C7 -29.8(6)
C70 P4 C9 P3 164.5(4)
C76 P4 C9 P3 -90.8(4)
Ir2 P4 C9 P3 35.6(4)
C8 P3 C9 P4 74.4(5)
C64 P3 C9 P4 -178.0(4)
Ir1 P3 C9 P4 -54.0(4)
C1 N1 C10 C15 34(4)
C1 N1 C10 C11 -144(3)
C15 C10 C11 C12 -0.7(14)
N1 C10 C11 C12 176.4(8)
C15 C10 C11 C16 178.5(9)
N1 C10 C11 C16 -4.5(13)
C10 C11 C12 C13 -0.3(15)
C16 C11 C12 C13 -179.4(10)
C11 C12 C13 C14 0.6(18)
C11 C12 C13 C17 178.7(11)
C12 C13 C14 C15 0.0(19)
C17 C13 C14 C15 -178.1(11)
C11 C10 C15 C14 1.2(14)
N1 C10 C15 C14 -175.9(8)
C11 C10 C15 C18 177.7(10)
N1 C10 C15 C18 0.6(14)
C13 C14 C15 C10 -0.8(16)
C13 C14 C15 C18 -177.4(12)
C24 C19 C20 C21 -1.7(19)
N2 C19 C20 C21 178.7(10)
C24 C19 C20 C25 174.8(16)
N2 C19 C20 C25 -4.9(17)
C19 C20 C21 C22 4(2)
C25 C20 C21 C22 -172.8(17)
C20 C21 C22 C23 -2(3)
C20 C21 C22 C26 179.6(15)
C21 C22 C23 C24 -2(3)
C26 C22 C23 C24 177(2)
N2 C19 C24 C23 177.9(15)
C20 C19 C24 C23 -2(3)
N2 C19 C24 C27 -15(3)
C20 C19 C24 C27 164.9(17)
C22 C23 C24 C19 4(3)
C22 C23 C24 C27 -163(2)
C33 C28 C29 C30 -11(2)
N3 C28 C29 C30 172.9(12)
C33 C28 C29 C34 170.7(15)
N3 C28 C29 C34 -6(2)
C28 C29 C30 C31 6(3)
C34 C29 C30 C31 -175.1(17)
C29 C30 C31 C32 5(2)
C29 C30 C31 C35 -178.6(15)
C30 C31 C32 C33 -13(2)
C35 C31 C32 C33 170.2(13)
C29 C28 C33 C32 3.8(18)
N3 C28 C33 C32 -179.7(10)
C29 C28 C33 C36 -175.2(14)
N3 C28 C33 C36 1.4(17)
C31 C32 C33 C28 9(2)
C31 C32 C33 C36 -172.1(15)
C4 N4 C37 C38 78(5)
C4 N4 C37 C42 -105(5)
C42 C37 C38 C39 7.0(13)
N4 C37 C38 C39 -175.4(8)
C42 C37 C38 C43 -175.8(9)
N4 C37 C38 C43 1.8(13)
C37 C38 C39 C40 -3.9(13)
C43 C38 C39 C40 178.8(9)
C38 C39 C40 C41 -0.8(14)
C38 C39 C40 C44 -179.2(8)
C39 C40 C41 C42 3.0(12)
C44 C40 C41 C42 -178.7(8)
C38 C37 C42 C41 -4.9(12)
N4 C37 C42 C41 177.5(7)
C38 C37 C42 C45 178.7(8)
N4 C37 C42 C45 1.2(12)
C40 C41 C42 C37 -0.2(11)
C40 C41 C42 C45 176.2(8)
C52 P1 C46 C51 17.9(8)
C5 P1 C46 C51 -96.8(7)
Ir2 P1 C46 C51 147.9(6)
C52 P1 C46 C47 -170.1(5)
C5 P1 C46 C47 75.3(6)
Ir2 P1 C46 C47 -40.1(6)
C51 C46 C47 C48 -4.3(10)
P1 C46 C47 C48 -176.8(5)
C51 C46 C47 Ir1 174.9(6)
P1 C46 C47 Ir1 2.4(7)
C46 C47 C48 C49 2.0(11)
Ir1 C47 C48 C49 -177.1(6)
C47 C48 C49 C50 3.4(13)
C48 C49 C50 C51 -6.2(14)
C49 C50 C51 C46 3.8(14)
C47 C46 C51 C50 1.5(12)
P1 C46 C51 C50 173.1(7)
C46 P1 C52 C53 -142.4(8)
C5 P1 C52 C53 -32.5(9)
Ir2 P1 C52 C53 86.7(8)
C46 P1 C52 C57 45.6(8)
C5 P1 C52 C57 155.5(7)
Ir2 P1 C52 C57 -85.3(8)
C57 C52 C53 C54 0.2(14)
P1 C52 C53 C54 -171.5(7)
C52 C53 C54 C55 2.5(16)
C53 C54 C55 C56 -3.6(19)
C54 C55 C56 C57 2(2)
C55 C56 C57 C52 0.8(19)
C53 C52 C57 C56 -1.8(15)
P1 C52 C57 C56 170.6(9)
C6 P2 C58 C59 18.7(7)
C5 P2 C58 C59 127.9(6)
Ir1 P2 C58 C59 -111.0(6)
C6 P2 C58 C63 -159.1(6)
C5 P2 C58 C63 -49.9(7)
Ir1 P2 C58 C63 71.2(6)
C63 C58 C59 C60 1.4(12)
P2 C58 C59 C60 -176.4(7)
C58 C59 C60 C61 -0.1(14)
C59 C60 C61 C62 0.2(14)
C60 C61 C62 C63 -1.6(14)
C61 C62 C63 C58 2.9(13)
C59 C58 C63 C62 -2.8(12)
P2 C58 C63 C62 175.1(6)
C8 P3 C64 C65 130.8(6)
C9 P3 C64 C65 22.6(7)
Ir1 P3 C64 C65 -100.4(6)
C8 P3 C64 C69 -53.0(6)
C9 P3 C64 C69 -161.2(6)
Ir1 P3 C64 C69 75.8(6)
C69 C64 C65 C66 -3.2(11)
P3 C64 C65 C66 172.9(6)
C64 C65 C66 C67 -1.6(11)
C65 C66 C67 C68 5.2(12)
C66 C67 C68 C69 -4.0(12)
C67 C68 C69 C64 -0.8(12)
C65 C64 C69 C68 4.4(11)
P3 C64 C69 C68 -171.9(6)
C9 P4 C70 C75 24.8(9)
C76 P4 C70 C75 -82.3(9)
Ir2 P4 C70 C75 150.3(7)
C9 P4 C70 C71 -159.3(8)
C76 P4 C70 C71 93.6(8)
Ir2 P4 C70 C71 -33.8(9)
C75 C70 C71 C72 1.9(17)
P4 C70 C71 C72 -174.0(10)
C70 C71 C72 C73 -4(2)
C71 C72 C73 C74 6(2)
C72 C73 C74 C75 -6(2)
C71 C70 C75 C74 -1.9(16)
P4 C70 C75 C74 173.9(9)
C73 C74 C75 C70 3.8(19)
C9 P4 C76 C77 131.9(6)
C70 P4 C76 C77 -120.9(6)
Ir2 P4 C76 C77 7.8(6)
C9 P4 C76 C81 -52.9(6)
C70 P4 C76 C81 54.4(7)
Ir2 P4 C76 C81 -177.0(5)
C81 C76 C77 C78 0.4(11)
P4 C76 C77 C78 175.7(6)
C76 C77 C78 C79 1.7(11)
C77 C78 C79 C80 -1.8(12)
C78 C79 C80 C81 -0.3(13)
C79 C80 C81 C76 2.4(13)
C77 C76 C81 C80 -2.4(11)
P4 C76 C81 C80 -177.8(6)

loop_
_platon_squeeze_void_nr
_platon_squeeze_void_average_x
_platon_squeeze_void_average_y
_platon_squeeze_void_average_z
_platon_squeeze_void_volume
_platon_squeeze_void_count_electrons
_platon_squeeze_void_content
1 0.135 0.895 0.135 319 41 ' '
2 0.120 0.395 0.365 318 41 ' '
3 -0.121 0.605 0.635 319 41 ' '
4 -0.110 0.105 0.865 318 41 ' '
5 0.108 0.343 0.744 8 0 ' '
6 0.391 0.843 0.756 8 0 ' '
7 0.608 0.157 0.244 8 0 ' '
8 0.891 0.657 0.256 8 0 ' '
